data_7202866
loop_
_publ_author_name
'Zhuang, Wenjuan'
'Zheng, Xiangjun'
'Li, Licun'
'Liao, Daizheng'
'Ma, Hui'
'Jin, Linpei'

_publ_section_title
;
 Structural diversity and properties of M(ii) 4-carboxyl phenoxyacetate
 complexes with 0D-, 1D-, 2D- and 3D M-cpoa framework
;
_journal_issue 8
_journal_name_full CrystEngComm
_journal_page_first 653
_journal_paper_doi 10.1039/b703429f
_journal_volume 9
_journal_year 2007
_chemical_formula_moiety 'C16.5 H16 N O5.5 Zn'
_chemical_formula_sum 'C16.5 H16 N O5.5 Zn'
_chemical_formula_weight 381.67
_chemical_name_systematic
;
?
;
_space_group_IT_number 15
_symmetry_cell_setting monoclinic
_symmetry_space_group_name_Hall '-C 2yc'
_symmetry_space_group_name_H-M 'C 1 2/c 1'
_atom_sites_solution_hydrogens geom
_atom_sites_solution_primary direct
_atom_sites_solution_secondary difmap
_audit_creation_method SHELXL-97
_cell_angle_alpha 90.00
_cell_angle_beta 149.310(6)
_cell_angle_gamma 90.00
_cell_formula_units_Z 8
_cell_length_a 30.931(8)
_cell_length_b 9.8752(13)
_cell_length_c 20.370(3)
_cell_measurement_reflns_used 3884
_cell_measurement_temperature 294(2)
_cell_measurement_theta_max 27.9
_cell_measurement_theta_min 2.3
_cell_volume 3175.7(12)
_computing_cell_refinement 'CrystalClear (Rigaku/MSC Inc., 2005)'
_computing_data_collection 'CrystalClear (Rigaku/MSC Inc., 2005)'
_computing_data_reduction 'CrystalClear (Rigaku/MSC Inc., 2005)'
_computing_publication_material 'CrystalStructure 3.7.0'
_computing_structure_refinement 'SHELXL-97 (Sheldrick, 1997)'
_computing_structure_solution 'SHELXS-97 (Sheldrick, 1990)'
_diffrn_ambient_temperature 294(2)
_diffrn_detector_area_resol_mean 7.31
_diffrn_measured_fraction_theta_full 0.996
_diffrn_measured_fraction_theta_max 0.996
_diffrn_measurement_device_type 'Rigaku Saturn'
_diffrn_measurement_method \w
_diffrn_radiation_monochromator confocal
_diffrn_radiation_source 'rotating anode'
_diffrn_radiation_type MoK\a
_diffrn_radiation_wavelength 0.71070
_diffrn_reflns_av_R_equivalents 0.0291
_diffrn_reflns_av_sigmaI/netI 0.0298
_diffrn_reflns_limit_h_max 40
_diffrn_reflns_limit_h_min -29
_diffrn_reflns_limit_k_max 12
_diffrn_reflns_limit_k_min -12
_diffrn_reflns_limit_l_max 25
_diffrn_reflns_limit_l_min -26
_diffrn_reflns_number 11950
_diffrn_reflns_theta_full 27.87
_diffrn_reflns_theta_max 27.87
_diffrn_reflns_theta_min 2.33
_exptl_absorpt_coefficient_mu 1.576
_exptl_absorpt_correction_T_max 0.8843
_exptl_absorpt_correction_T_min 0.8334
_exptl_absorpt_correction_type multi-scan
_exptl_absorpt_process_details 'Jacobson, R. (1998) Private communication'
_exptl_crystal_colour colorless
_exptl_crystal_density_diffrn 1.597
_exptl_crystal_density_method 'not measured'
_exptl_crystal_description block
_exptl_crystal_F_000 1568
_exptl_crystal_size_max 0.12
_exptl_crystal_size_mid 0.10
_exptl_crystal_size_min 0.08
_refine_diff_density_max 0.537
_refine_diff_density_min -0.687
_refine_diff_density_rms 0.082
_refine_ls_extinction_method none
_refine_ls_goodness_of_fit_ref 1.085
_refine_ls_hydrogen_treatment constr
_refine_ls_matrix_type full
_refine_ls_number_parameters 236
_refine_ls_number_reflns 3770
_refine_ls_number_restraints 54
_refine_ls_restrained_S_all 1.117
_refine_ls_R_factor_all 0.0549
_refine_ls_R_factor_gt 0.0464
_refine_ls_shift/su_max 0.001
_refine_ls_shift/su_mean 0.000
_refine_ls_structure_factor_coef Fsqd
_refine_ls_weighting_details 'calc w=1/[\s^2^(Fo^2^)+(0.0730P)^2^+3.0279P] where P=(Fo^2^+2Fc^2^)/3'
_refine_ls_weighting_scheme calc
_refine_ls_wR_factor_gt 0.1222
_refine_ls_wR_factor_ref 0.1296
_reflns_number_gt 3184
_reflns_number_total 3770
_reflns_threshold_expression >2sigma(I)
_cod_data_source_file b703429f.txt
_cod_data_source_block complex8
_cod_original_cell_volume 3175.8(10)
_cod_database_code 7202866

loop_
_symmetry_equiv_pos_as_xyz
'x, y, z'
'-x, y, -z+1/2'
'x+1/2, y+1/2, z'
'-x+1/2, y+1/2, -z+1/2'
'-x, -y, -z'
'x, -y, z-1/2'
'-x+1/2, -y+1/2, -z'
'x+1/2, -y+1/2, z-1/2'

loop_
_atom_site_label
_atom_site_type_symbol
_atom_site_fract_x
_atom_site_fract_y
_atom_site_fract_z
_atom_site_U_iso_or_equiv
_atom_site_adp_type
_atom_site_occupancy
_atom_site_symmetry_multiplicity
_atom_site_calc_flag
_atom_site_refinement_flags
_atom_site_disorder_assembly
_atom_site_disorder_group
Zn1 Zn 0.53101(2) 0.47976(3) 0.47152(3) 0.03187(14) Uani 1 1 d . . .
O4 O 0.58129(16) -0.3330(2) 0.5452(2) 0.0474(6) Uani 1 1 d . . .
O2 O 0.58207(15) 0.4325(3) 0.7044(2) 0.0471(5) Uani 1 1 d . . .
O3 O 0.74306(14) 0.2262(2) 0.8477(2) 0.0434(5) Uani 1 1 d . . .
O1 O 0.62654(16) 0.4122(3) 0.6589(2) 0.0495(6) Uani 1 1 d . . .
O5 O 0.53346(18) -0.3120(2) 0.5850(3) 0.0570(7) Uani 1 1 d . . .
N1 N 0.58529(16) 0.3991(3) 0.4607(2) 0.0342(5) Uani 1 1 d . . .
C4 C 0.7198(2) 0.0297(3) 0.7555(3) 0.0362(6) Uani 1 1 d . . .
H4 H 0.7641 0.0564 0.7861 0.043 Uiso 1 1 calc R . .
C9 C 0.57281(19) -0.2691(3) 0.5871(3) 0.0368(6) Uani 1 1 d . . .
C1 C 0.63300(19) 0.3939(3) 0.7271(3) 0.0351(6) Uani 1 1 d . . .
C5 C 0.67892(19) -0.0913(3) 0.6910(3) 0.0368(6) Uani 1 1 d . . .
H5 H 0.6949 -0.1454 0.6766 0.044 Uiso 1 1 calc R . .
C3 C 0.69469(18) 0.1125(3) 0.7748(3) 0.0354(6) Uani 1 1 d . . .
C10 C 0.6195(3) 0.2763(3) 0.5090(4) 0.0500(8) Uani 1 1 d . . .
H10 H 0.6137 0.2277 0.5402 0.060 Uiso 1 1 calc R . .
C8 C 0.6271(2) 0.0753(3) 0.7256(3) 0.0426(7) Uani 1 1 d . . .
H8 H 0.6080 0.1327 0.7336 0.051 Uiso 1 1 calc R . .
C6 C 0.61352(19) -0.1332(3) 0.6471(3) 0.0345(6) Uani 1 1 d . . .
C7 C 0.5881(2) -0.0484(3) 0.6640(4) 0.0434(7) Uani 1 1 d . . .
H7 H 0.5438 -0.0750 0.6335 0.052 Uiso 1 1 calc R . .
C2 C 0.7119(2) 0.3213(3) 0.8536(3) 0.0416(7) Uani 1 1 d . . .
H2A H 0.7557 0.3876 0.9198 0.050 Uiso 1 1 calc R . .
H2B H 0.6993 0.2744 0.8778 0.050 Uiso 1 1 calc R . .
C14 C 0.5944(3) 0.4682(4) 0.4166(4) 0.0520(9) Uani 1 1 d . . .
H14 H 0.5728 0.5556 0.3858 0.062 Uiso 1 1 calc R . .
C15 C 0.7120(4) 0.2224(6) 0.4592(7) 0.107(2) Uani 1 1 d . . .
H15A H 0.7206 0.1267 0.4790 0.128 Uiso 1 1 calc R . .
H15B H 0.6736 0.2296 0.3721 0.128 Uiso 1 1 calc R . .
C11 C 0.6632(3) 0.2179(4) 0.5150(5) 0.0654(11) Uani 1 1 d . . .
H11 H 0.6889 0.1340 0.5541 0.078 Uiso 1 1 calc R . .
C12 C 0.6687(3) 0.2845(5) 0.4625(5) 0.0646(11) Uani 1 1 d . . .
C13 C 0.6349(3) 0.4132(5) 0.4155(5) 0.0696(12) Uani 1 1 d . . .
H13 H 0.6394 0.4633 0.3828 0.084 Uiso 1 1 calc R . .
O6 O 0.4511(6) 0.8876(11) 0.1310(10) 0.134(3) Uani 0.50 1 d PDU . .
H6A H 0.4733 0.9290 0.1278 0.201 Uiso 0.50 1 d PR . .
C16 C 0.4749(11) 0.807(2) 0.2704(18) 0.198(6) Uani 0.50 1 d PDU . .
H16A H 0.4375 0.8705 0.2426 0.297 Uiso 0.50 1 d PR . .
H16B H 0.4423 0.7358 0.2083 0.297 Uiso 0.50 1 d PR . .
H16C H 0.5130 0.7699 0.3521 0.297 Uiso 0.50 1 d PR . .
C18 C 0.5729(7) 0.7477(11) 0.3090(12) 0.098(3) Uani 0.50 1 d PDU . .
H18A H 0.6069 0.7870 0.3193 0.147 Uiso 0.50 1 d PR . .
H18B H 0.6090 0.7109 0.3897 0.147 Uiso 0.50 1 d PR . .
H18C H 0.5384 0.6769 0.2459 0.147 Uiso 0.50 1 d PR . .
C17 C 0.5210(8) 0.8640(13) 0.2680(13) 0.159(5) Uani 0.50 1 d PDU . .
H17A H 0.5512 0.9421 0.3228 0.191 Uiso 0.50 1 d PRU . .

loop_
_atom_site_aniso_label
_atom_site_aniso_U_11
_atom_site_aniso_U_22
_atom_site_aniso_U_33
_atom_site_aniso_U_23
_atom_site_aniso_U_13
_atom_site_aniso_U_12
Zn1 0.0412(2) 0.0281(2) 0.0495(2) -0.00250(13) 0.0425(2) -0.00042(12)
O4 0.0611(15) 0.0311(11) 0.0684(15) -0.0095(11) 0.0584(15) -0.0074(10)
O2 0.0471(13) 0.0559(14) 0.0494(13) 0.0035(11) 0.0432(12) 0.0077(11)
O3 0.0378(12) 0.0298(11) 0.0541(13) -0.0067(9) 0.0382(12) -0.0035(9)
O1 0.0606(15) 0.0528(15) 0.0561(14) 0.0127(11) 0.0534(14) 0.0155(12)
O5 0.0716(17) 0.0333(12) 0.102(2) -0.0142(13) 0.0800(18) -0.0149(11)
N1 0.0376(13) 0.0361(13) 0.0441(13) -0.0010(10) 0.0374(12) 0.0017(10)
C4 0.0330(15) 0.0318(15) 0.0467(17) 0.0008(12) 0.0347(15) 0.0001(11)
C9 0.0352(15) 0.0276(14) 0.0461(16) 0.0006(12) 0.0347(15) 0.0008(11)
C1 0.0401(15) 0.0281(14) 0.0403(15) -0.0061(11) 0.0351(14) -0.0036(11)
C5 0.0394(16) 0.0315(15) 0.0492(17) 0.0012(12) 0.0395(16) 0.0023(12)
C3 0.0332(14) 0.0252(13) 0.0405(15) 0.0010(11) 0.0306(14) 0.0002(11)
C10 0.071(2) 0.0332(16) 0.085(3) 0.0049(16) 0.073(2) 0.0076(15)
C8 0.0500(18) 0.0316(15) 0.064(2) -0.0069(14) 0.0515(18) -0.0033(13)
C6 0.0355(15) 0.0280(14) 0.0446(15) 0.0011(11) 0.0351(14) 0.0008(11)
C7 0.0466(18) 0.0376(17) 0.064(2) -0.0077(15) 0.0505(19) -0.0067(13)
C2 0.0432(17) 0.0325(15) 0.0423(16) -0.0040(12) 0.0357(16) -0.0011(13)
C14 0.060(2) 0.068(2) 0.066(2) 0.0208(18) 0.060(2) 0.0204(18)
C15 0.122(5) 0.096(4) 0.185(6) -0.042(4) 0.144(5) -0.021(3)
C11 0.083(3) 0.042(2) 0.111(4) 0.005(2) 0.089(3) 0.0110(19)
C12 0.072(3) 0.066(3) 0.100(3) -0.015(2) 0.081(3) -0.004(2)
C13 0.087(3) 0.089(3) 0.094(3) 0.018(3) 0.087(3) 0.018(3)
O6 0.133(5) 0.154(6) 0.147(5) 0.018(5) 0.126(5) 0.014(5)
C16 0.175(8) 0.201(9) 0.203(8) -0.007(7) 0.160(6) 0.015(6)
C18 0.126(5) 0.109(6) 0.130(5) 0.027(5) 0.121(5) 0.019(5)
C17 0.160(5) 0.164(5) 0.169(5) -0.007(5) 0.144(4) 0.028(4)

loop_
_atom_type_symbol
_atom_type_description
_atom_type_scat_dispersion_real
_atom_type_scat_dispersion_imag
_atom_type_scat_source
C C 0.0033 0.0016 'International Tables Vol C Tables 4.2.6.8 and 6.1.1.4'
H H 0.0000 0.0000 'International Tables Vol C Tables 4.2.6.8 and 6.1.1.4'
N N 0.0061 0.0033 'International Tables Vol C Tables 4.2.6.8 and 6.1.1.4'
O O 0.0106 0.0060 'International Tables Vol C Tables 4.2.6.8 and 6.1.1.4'
Zn Zn 0.2839 1.4301 'International Tables Vol C Tables 4.2.6.8 and 6.1.1.4'

loop_
_geom_angle_atom_site_label_1
_geom_angle_atom_site_label_2
_geom_angle_atom_site_label_3
_geom_angle
_geom_angle_site_symmetry_1
_geom_angle_site_symmetry_3
_geom_angle_publ_flag
O4 Zn1 O5 157.63(10) 1_565 5_656 ?
O4 Zn1 N1 105.00(10) 1_565 . ?
O5 Zn1 N1 96.86(10) 5_656 . ?
O4 Zn1 O2 88.74(10) 1_565 5_666 ?
O5 Zn1 O2 89.23(12) 5_656 5_666 ?
N1 Zn1 O2 107.46(10) . 5_666 ?
O4 Zn1 O1 87.67(10) 1_565 . ?
O5 Zn1 O1 86.07(12) 5_656 . ?
N1 Zn1 O1 94.04(10) . . ?
O2 Zn1 O1 158.41(9) 5_666 . ?
O4 Zn1 Zn1 86.05(7) 1_565 5_666 ?
O5 Zn1 Zn1 71.58(7) 5_656 5_666 ?
N1 Zn1 Zn1 162.78(7) . 5_666 ?
O2 Zn1 Zn1 85.61(7) 5_666 5_666 ?
O1 Zn1 Zn1 72.91(7) . 5_666 ?
C9 O4 Zn1 119.1(2) . 1_545 ?
C1 O2 Zn1 118.7(2) . 5_666 ?
C3 O3 C2 116.4(5) . . ?
C1 O1 Zn1 135.2(2) . . ?
C9 O5 Zn1 138.5(2) . 5_656 ?
C10 N1 C14 118.0(7) . . ?
C10 N1 Zn1 118.9(6) . . ?
C14 N1 Zn1 122.9(2) . . ?
C5 C4 C3 120.0(7) . . ?
C5 C4 H4 120.0 . . ?
C3 C4 H4 120.0 . . ?
O5 C9 O4 124.8(3) . . ?
O5 C9 C6 116.2(3) . . ?
O4 C9 C6 119.0(3) . . ?
O1 C1 O2 126.9(3) . . ?
O1 C1 C2 116.6(3) . . ?
O2 C1 C2 116.4(3) . . ?
C4 C5 C6 120.3(3) . . ?
C4 C5 H5 119.9 . . ?
C6 C5 H5 119.9 . . ?
O3 C3 C8 124.3(3) . . ?
O3 C3 C4 115.5(3) . . ?
C8 C3 C4 120.1(3) . . ?
N1 C10 C11 123.0(8) . . ?
N1 C10 H10 118.5 . . ?
C11 C10 H10 118.5 . . ?
C3 C8 C7 119.3(3) . . ?
C3 C8 H8 120.4 . . ?
C7 C8 H8 120.4 . . ?
C7 C6 C5 118.9(3) . . ?
C7 C6 C9 119.2(3) . . ?
C5 C6 C9 121.8(3) . . ?
C6 C7 C8 121.5(7) . . ?
C6 C7 H7 119.3 . . ?
C8 C7 H7 119.3 . . ?
O3 C2 C1 112.8(3) . . ?
O3 C2 H2A 109.0 . . ?
C1 C2 H2A 109.0 . . ?
O3 C2 H2B 109.0 . . ?
C1 C2 H2B 109.0 . . ?
H2A C2 H2B 107.8 . . ?
N1 C14 C13 121.9(4) . . ?
N1 C14 H14 119.1 . . ?
C13 C14 H14 119.1 . . ?
C15 C15 C12 116.3(6) 7_656 . ?
C15 C15 H15A 108.2 7_656 . ?
C12 C15 H15A 108.2 . . ?
C15 C15 H15B 108.2 7_656 . ?
C12 C15 H15B 108.2 . . ?
H15A C15 H15B 107.4 . . ?
C10 C11 C12 119.8(4) . . ?
C10 C11 H11 120.1 . . ?
C12 C11 H11 120.1 . . ?
C13 C12 C11 116.8(10) . . ?
C13 C12 C15 120.6(9) . . ?
C11 C12 C15 122.5(5) . . ?
C12 C13 C14 120.5(9) . . ?
C12 C13 H13 119.8 . . ?
C14 C13 H13 119.8 . . ?
C17 O6 C16 67.8(8) 2_655 2_655 ?
C17 O6 H6A 132.3 2_655 . ?
C16 O6 H6A 87.1 2_655 . ?
C17 O6 H6A 104.9 . . ?
C18 C16 C17 93.6(16) 2_655 2_655 ?
C18 C16 O6 161.2(15) 2_655 2_655 ?
C17 C16 O6 71.1(12) 2_655 2_655 ?
C18 C16 C17 105.8(13) 2_655 . ?
O6 C16 C17 55.9(9) 2_655 . ?
C18 C16 H16A 94.2 2_655 . ?
C17 C16 H16A 94.0 2_655 . ?
O6 C16 H16A 97.6 2_655 . ?
C17 C16 H16A 114.6 . . ?
C17 C16 H16B 94.1 2_655 . ?
O6 C16 H16B 150.2 2_655 . ?
C17 C16 H16B 100.0 . . ?
H16A C16 H16B 109.5 . . ?
C18 C16 H16C 118.2 2_655 . ?
C17 C16 H16C 137.7 2_655 . ?
O6 C16 H16C 71.3 2_655 . ?
C17 C16 H16C 113.4 . . ?
H16A C16 H16C 109.5 . . ?
H16B C16 H16C 109.5 . . ?
C16 C18 H18A 86.2 2_655 . ?
C17 C18 H18A 104.9 . . ?
C16 C18 H18B 154.4 2_655 . ?
C17 C18 H18B 110.8 . . ?
H18A C18 H18B 109.5 . . ?
C16 C18 H18C 82.5 2_655 . ?
C17 C18 H18C 112.6 . . ?
H18A C18 H18C 109.5 . . ?
H18B C18 H18C 109.5 . . ?
C17 C17 C16 118(2) 2_655 2_655 ?
C17 C17 O6 78.7(18) 2_655 2_655 ?
C16 C17 O6 149.3(17) 2_655 2_655 ?
C17 C17 O6 70.4(18) 2_655 . ?
C16 C17 O6 66.0(13) 2_655 . ?
O6 C17 O6 143.6(11) 2_655 . ?
C17 C17 C18 130.5(7) 2_655 . ?
O6 C17 C18 107.1(11) 2_655 . ?
O6 C17 C18 107.5(8) . . ?
C16 C17 C16 121.7(19) 2_655 . ?
O6 C17 C16 56.3(10) 2_655 . ?
O6 C17 C16 102.9(8) . . ?
C18 C17 C16 105.8(8) . . ?
C17 C17 H17A 105.4 2_655 . ?
C16 C17 H17A 132.4 2_655 . ?
O6 C17 H17A 53.5 2_655 . ?
O6 C17 H17A 117.0 . . ?
C18 C17 H17A 117.4 . . ?
C16 C17 H17A 104.5 . . ?

loop_
_geom_bond_atom_site_label_1
_geom_bond_atom_site_label_2
_geom_bond_distance
_geom_bond_site_symmetry_2
_geom_bond_publ_flag
Zn1 O4 2.019(2) 1_565 ?
Zn1 O5 2.024(2) 5_656 ?
Zn1 N1 2.036(6) . ?
Zn1 O2 2.066(2) 5_666 ?
Zn1 O1 2.084(2) . ?
Zn1 Zn1 3.0020(8) 5_666 ?
O4 C9 1.258(4) . ?
O4 Zn1 2.019(2) 1_545 ?
O2 C1 1.260(9) . ?
O2 Zn1 2.066(2) 5_666 ?
O3 C3 1.373(4) . ?
O3 C2 1.422(4) . ?
O1 C1 1.236(4) . ?
O5 C9 1.254(10) . ?
O5 Zn1 2.024(2) 5_656 ?
N1 C10 1.329(4) . ?
N1 C14 1.337(11) . ?
C4 C5 1.377(4) . ?
C4 C3 1.397(9) . ?
C4 H4 0.9300 . ?
C9 C6 1.495(4) . ?
C1 C2 1.514(4) . ?
C5 C6 1.397(10) . ?
C5 H5 0.9300 . ?
C3 C8 1.381(10) . ?
C10 C11 1.375(16) . ?
C10 H10 0.9300 . ?
C8 C7 1.386(4) . ?
C8 H8 0.9300 . ?
C6 C7 1.380(10) . ?
C7 H7 0.9300 . ?
C2 H2A 0.9700 . ?
C2 H2B 0.9700 . ?
C14 C13 1.383(16) . ?
C14 H14 0.9300 . ?
C15 C15 1.368(10) 7_656 ?
C15 C12 1.53(2) . ?
C15 H15A 0.9700 . ?
C15 H15B 0.9700 . ?
C11 C12 1.385(15) . ?
C11 H11 0.9300 . ?
C12 C13 1.379(6) . ?
C13 H13 0.9300 . ?
O6 C17 1.406(19) 2_655 ?
O6 C16 1.41(2) 2_655 ?
O6 C17 1.463(10) . ?
O6 H6A 0.8501 . ?
C16 C18 1.02(2) 2_655 ?
C16 C17 1.054(19) 2_655 ?
C16 O6 1.41(2) 2_655 ?
C16 C17 1.571(10) . ?
C16 H16A 0.9600 . ?
C16 H16B 0.9600 . ?
C16 H16C 0.9600 . ?
C18 C16 1.02(2) 2_655 ?
C18 C17 1.511(9) . ?
C18 H18A 0.9597 . ?
C18 H18B 0.9601 . ?
C18 H18C 0.9600 . ?
C17 C17 0.77(3) 2_655 ?
C17 C16 1.054(19) 2_655 ?
C17 O6 1.406(19) 2_655 ?
C17 H17A 0.9600 . ?

loop_
_geom_torsion_atom_site_label_1
_geom_torsion_atom_site_label_2
_geom_torsion_atom_site_label_3
_geom_torsion_atom_site_label_4
_geom_torsion
_geom_torsion_site_symmetry_1
_geom_torsion_site_symmetry_2
_geom_torsion_site_symmetry_3
_geom_torsion_site_symmetry_4
_geom_torsion_publ_flag
O4 Zn1 O1 C1 94.2(3) 1_565 . . . ?
O5 Zn1 O1 C1 -64.3(3) 5_656 . . . ?
N1 Zn1 O1 C1 -160.9(3) . . . . ?
O2 Zn1 O1 C1 13.6(5) 5_666 . . . ?
Zn1 Zn1 O1 C1 7.6(3) 5_666 . . . ?
O4 Zn1 N1 C10 130.2(3) 1_565 . . . ?
O5 Zn1 N1 C10 -45.0(3) 5_656 . . . ?
O2 Zn1 N1 C10 -136.3(3) 5_666 . . . ?
O1 Zn1 N1 C10 41.5(3) . . . . ?
Zn1 Zn1 N1 C10 1.6(5) 5_666 . . . ?
O4 Zn1 N1 C14 -44.2(3) 1_565 . . . ?
O5 Zn1 N1 C14 140.7(3) 5_656 . . . ?
O2 Zn1 N1 C14 49.3(3) 5_666 . . . ?
O1 Zn1 N1 C14 -132.8(3) . . . . ?
Zn1 Zn1 N1 C14 -172.7(2) 5_666 . . . ?
Zn1 O5 C9 O4 1.1(6) 5_656 . . . ?
Zn1 O5 C9 C6 -177.5(3) 5_656 . . . ?
Zn1 O4 C9 O5 -1.4(4) 1_545 . . . ?
Zn1 O4 C9 C6 177.2(2) 1_545 . . . ?
Zn1 O1 C1 O2 -11.6(5) . . . . ?
Zn1 O1 C1 C2 170.6(2) . . . . ?
Zn1 O2 C1 O1 6.4(5) 5_666 . . . ?
Zn1 O2 C1 C2 -175.7(2) 5_666 . . . ?
C3 C4 C5 C6 -1.4(5) . . . . ?
C2 O3 C3 C8 -10.8(4) . . . . ?
C2 O3 C3 C4 171.4(3) . . . . ?
C5 C4 C3 O3 175.6(3) . . . . ?
C5 C4 C3 C8 -2.2(5) . . . . ?
C14 N1 C10 C11 -0.3(6) . . . . ?
Zn1 N1 C10 C11 -174.9(3) . . . . ?
O3 C3 C8 C7 -173.6(3) . . . . ?
C4 C3 C8 C7 4.0(5) . . . . ?
C4 C5 C6 C7 3.1(5) . . . . ?
C4 C5 C6 C9 -174.5(3) . . . . ?
O5 C9 C6 C7 -17.3(4) . . . . ?
O4 C9 C6 C7 164.0(3) . . . . ?
O5 C9 C6 C5 160.3(3) . . . . ?
O4 C9 C6 C5 -18.4(5) . . . . ?
C5 C6 C7 C8 -1.3(5) . . . . ?
C9 C6 C7 C8 176.4(3) . . . . ?
C3 C8 C7 C6 -2.2(5) . . . . ?
C3 O3 C2 C1 -69.6(3) . . . . ?
O1 C1 C2 O3 -31.2(4) . . . . ?
O2 C1 C2 O3 150.7(3) . . . . ?
C10 N1 C14 C13 2.7(6) . . . . ?
Zn1 N1 C14 C13 177.1(3) . . . . ?
N1 C10 C11 C12 -3.7(7) . . . . ?
C10 C11 C12 C13 5.1(7) . . . . ?
C10 C11 C12 C15 -176.6(4) . . . . ?
C15 C15 C12 C13 69.9(11) 7_656 . . . ?
C15 C15 C12 C11 -108.4(9) 7_656 . . . ?
C11 C12 C13 C14 -2.8(7) . . . . ?
C15 C12 C13 C14 178.8(5) . . . . ?
N1 C14 C13 C12 -1.1(7) . . . . ?
C16 O6 C17 C17 -135.4(13) 2_655 . . 2_655 ?
C17 O6 C17 C16 135.4(13) 2_655 . . 2_655 ?
C17 O6 C17 O6 -33(2) 2_655 . . 2_655 ?
C16 O6 C17 O6 -169(3) 2_655 . . 2_655 ?
C17 O6 C17 C18 127.6(8) 2_655 . . . ?
C16 O6 C17 C18 -7.8(13) 2_655 . . . ?
C17 O6 C17 C16 16.1(10) 2_655 . . . ?
C16 O6 C17 C16 -119.2(19) 2_655 . . . ?
C16 C18 C17 C17 89(4) 2_655 . . 2_655 ?
C16 C18 C17 O6 179(2) 2_655 . . 2_655 ?
C16 C18 C17 O6 10.6(17) 2_655 . . . ?
C16 C18 C17 C16 120(2) 2_655 . . . ?
C18 C16 C17 C17 64(2) 2_655 . . 2_655 ?
O6 C16 C17 C17 -120.7(18) 2_655 . . 2_655 ?
C18 C16 C17 C16 -32(2) 2_655 . . 2_655 ?
C17 C16 C17 C16 -96(3) 2_655 . . 2_655 ?
O6 C16 C17 C16 143.4(19) 2_655 . . 2_655 ?
C18 C16 C17 O6 -176(2) 2_655 . . 2_655 ?
C17 C16 C17 O6 120.7(18) 2_655 . . 2_655 ?
C18 C16 C17 O6 37.4(19) 2_655 . . . ?
C17 C16 C17 O6 -26(2) 2_655 . . . ?
O6 C16 C17 O6 -147.1(13) 2_655 . . . ?
C18 C16 C17 C18 -75.3(19) 2_655 . . . ?
C17 C16 C17 C18 -139(2) 2_655 . . . ?
O6 C16 C17 C18 100.2(13) 2_655 . . . ?
